data_4315095
loop_
_publ_author_name
'Weilong Zhang'
'Wendan Cheng'
'Hao Zhang'
'Lei Geng'
'Yeyu Li'
'Chensheng Lin'
'Zhangzhen He'

_publ_section_title
;
 Syntheses and Characterizations of Cs2Cr3(BP4O14)(P4O13) and CsFe(BP3O11)
 Compounds with Novel Borophosphate Anionic Partial Structures
;
_journal_name_full 'Inorganic Chemistry'
_journal_page_first 2550
_journal_page_last 2556
_journal_paper_doi 10.1021/ic902463t
_journal_volume 49
_journal_year 2010
_chemical_formula_moiety Cs2Cr3BP8O27
_chemical_formula_sum 'B Cr3 Cs2 O27 P8'
_chemical_formula_weight 1112.39
_chemical_name_systematic
; 
 ? 
;
_space_group_IT_number 14
_symmetry_cell_setting monoclinic
_symmetry_space_group_name_Hall '-P 2ybc'
_symmetry_space_group_name_H-M 'P 1 21/c 1'
_atom_sites_solution_hydrogens none
_atom_sites_solution_primary direct
_atom_sites_solution_secondary difmap
_audit_creation_method SHELXL-97
_cell_angle_alpha 90.00
_cell_angle_beta 92.450(6)
_cell_angle_gamma 90.00
_cell_formula_units_Z 4
_cell_length_a 14.7918(14)
_cell_length_b 15.8190(15)
_cell_length_c 9.7037(8)
_cell_measurement_reflns_used 2420
_cell_measurement_temperature 293(2)
_cell_measurement_theta_max 27.4680
_cell_measurement_theta_min 2.4627
_cell_volume 2268.5(4)
_computing_structure_refinement 'SHELXL-97 (Sheldrick, 1997)'
_computing_structure_solution 'SHELXS-97 (Sheldrick, 1990)'
_diffrn_ambient_temperature 293(2)
_diffrn_detector_area_resol_mean 14.6306
_diffrn_measured_fraction_theta_full 0.997
_diffrn_measured_fraction_theta_max 0.997
_diffrn_measurement_device_type Mercury2
_diffrn_measurement_method CCD_Profile_fitting
_diffrn_radiation_monochromator graphite
_diffrn_radiation_source 'fine-focus sealed tube'
_diffrn_radiation_type MoK\a
_diffrn_radiation_wavelength 0.71073
_diffrn_reflns_av_R_equivalents 0.0327
_diffrn_reflns_av_sigmaI/netI 0.0358
_diffrn_reflns_limit_h_max 19
_diffrn_reflns_limit_h_min -15
_diffrn_reflns_limit_k_max 20
_diffrn_reflns_limit_k_min -20
_diffrn_reflns_limit_l_max 12
_diffrn_reflns_limit_l_min -12
_diffrn_reflns_number 17390
_diffrn_reflns_theta_full 27.44
_diffrn_reflns_theta_max 27.44
_diffrn_reflns_theta_min 2.46
_diffrn_standards_decay_% none
_diffrn_standards_number 1221
_exptl_absorpt_coefficient_mu 5.266
_exptl_absorpt_correction_T_max 0.9492
_exptl_absorpt_correction_T_min 0.8796
_exptl_absorpt_correction_type multi-scan
_exptl_crystal_colour buttle-green
_exptl_crystal_density_diffrn 3.257
_exptl_crystal_density_method 'not measured'
_exptl_crystal_description Prism
_exptl_crystal_F_000 523
_exptl_crystal_size_max 0.10
_exptl_crystal_size_mid 0.08
_exptl_crystal_size_min 0.04
_refine_diff_density_max 2.583
_refine_diff_density_min -2.092
_refine_diff_density_rms 0.170
_refine_ls_extinction_coef 0.00023(9)
_refine_ls_extinction_expression Fc^*^=kFc[1+0.001xFc^2^\l^3^/sin(2\q)]^-1/4^
_refine_ls_extinction_method SHELXL
_refine_ls_goodness_of_fit_ref 1.051
_refine_ls_hydrogen_treatment none
_refine_ls_matrix_type full
_refine_ls_number_parameters 371
_refine_ls_number_reflns 5169
_refine_ls_number_restraints 0
_refine_ls_restrained_S_all 1.051
_refine_ls_R_factor_all 0.0485
_refine_ls_R_factor_gt 0.0414
_refine_ls_shift/su_max 0.001
_refine_ls_shift/su_mean 0.000
_refine_ls_structure_factor_coef Fsqd
_refine_ls_weighting_details 'calc w=1/[\s^2^(Fo^2^)+(0.0456P)^2^+8.0710P] where P=(Fo^2^+2Fc^2^)/3'
_refine_ls_weighting_scheme calc
_refine_ls_wR_factor_gt 0.0945
_refine_ls_wR_factor_ref 0.0992
_reflns_number_gt 4528
_reflns_number_total 5169
_reflns_threshold_expression >2sigma(I)
_cod_data_source_file ic902463t_si_002_1.cif
_cod_data_source_block compd1
_cod_depositor_comments
;
The following automatic conversions were performed:

'_exptl_absorpt_correction_type' value 'Multi-scan' changed to
'multi-scan' according to the built-in table from CIF Core dictionary
named 'cif_core.dic' version 2.4.1 from 2010-06-29.

Automatic conversion script
Id: cif_fix_values 1646 2011-03-28 12:23:43Z adriana 
;
_cod_original_formula_sum 'B Cr3 Cs2 O27 P8 '
_cod_database_code 4315095

loop_
_symmetry_equiv_pos_as_xyz
'x, y, z'
'-x, y+1/2, -z+1/2'
'-x, -y, -z'
'x, -y-1/2, z-1/2'

loop_
_atom_site_label
_atom_site_type_symbol
_atom_site_fract_x
_atom_site_fract_y
_atom_site_fract_z
_atom_site_U_iso_or_equiv
_atom_site_adp_type
_atom_site_occupancy
_atom_site_symmetry_multiplicity
_atom_site_calc_flag
_atom_site_refinement_flags
_atom_site_disorder_assembly
_atom_site_disorder_group
Cs1 Cs 0.27677(2) 0.11708(2) 0.56818(4) 0.02505(11) Uani 1 1 d . . .
Cs2 Cs 0.23975(4) -0.14302(4) 0.89554(10) 0.0896(3) Uani 1 1 d . . .
Cr1 Cr 0.11019(5) -0.12139(4) 0.42746(7) 0.00757(16) Uani 1 1 d . . .
Cr2 Cr 0.14030(5) 0.13014(4) 0.93506(7) 0.00817(16) Uani 1 1 d . . .
Cr3 Cr 0.49795(5) 0.23818(5) 0.61169(7) 0.00865(16) Uani 1 1 d . . .
P1 P 0.07023(7) 0.01991(7) 0.67393(12) 0.0092(2) Uani 1 1 d . . .
P2 P 0.10248(8) 0.03502(7) 0.21870(12) 0.0100(2) Uani 1 1 d . . .
P3 P 0.12459(8) 0.21246(7) 0.23008(12) 0.0096(2) Uani 1 1 d . . .
P4 P 0.04554(8) -0.27328(7) 0.66087(12) 0.0093(2) Uani 1 1 d . . .
P5 P 0.33276(8) -0.11799(7) 0.43120(12) 0.0080(2) Uani 1 1 d . . .
P6 P 0.51897(8) 0.11543(7) 0.36129(12) 0.0085(2) Uani 1 1 d . . .
P7 P 0.50676(8) 0.12821(7) 0.87915(12) 0.0083(2) Uani 1 1 d . . .
P8 P 0.35436(8) 0.38103(7) 0.54815(12) 0.0086(2) Uani 1 1 d . . .
O1 O 0.0175(2) 0.0920(2) 0.6071(3) 0.0127(7) Uani 1 1 d . . .
O2 O 0.1388(2) 0.0489(2) 0.7835(3) 0.0124(7) Uani 1 1 d . . .
O3 O 0.1186(2) -0.0362(2) 0.5763(3) 0.0159(7) Uani 1 1 d . . .
O4 O -0.0010(2) 0.0405(2) 0.2479(4) 0.0147(7) Uani 1 1 d . . .
O5 O 0.1462(2) -0.0361(2) 0.2941(3) 0.0135(7) Uani 1 1 d . . .
O6 O 0.1140(2) 0.0397(2) 0.0670(3) 0.0148(7) Uani 1 1 d . . .
O7 O 0.1446(2) 0.11968(19) 0.2886(3) 0.0118(7) Uani 1 1 d . . .
O8 O 0.1763(2) 0.2748(2) 0.3171(3) 0.0131(7) Uani 1 1 d . . .
O9 O 0.1487(2) 0.2147(2) 0.0826(3) 0.0136(7) Uani 1 1 d . . .
O10 O 0.0210(2) 0.2193(2) 0.2433(4) 0.0159(7) Uani 1 1 d . . .
O11 O -0.0113(2) -0.3447(2) 0.5989(3) 0.0131(7) Uani 1 1 d . . .
O12 O 0.0824(2) -0.2147(2) 0.5563(4) 0.0175(7) Uani 1 1 d . . .
O13 O 0.1178(2) -0.3006(2) 0.7670(3) 0.0132(7) Uani 1 1 d . . .
O14 O 0.2392(2) -0.1428(2) 0.4655(3) 0.0120(6) Uani 1 1 d . . .
O15 O 0.3824(2) -0.1873(2) 0.3607(3) 0.0112(6) Uani 1 1 d . . .
O16 O 0.3811(2) -0.0964(2) 0.5785(3) 0.0133(7) Uani 1 1 d . . .
O17 O 0.5312(2) 0.1696(2) 0.2378(3) 0.0142(7) Uani 1 1 d . . .
O18 O 0.4645(2) 0.1511(2) 0.4745(3) 0.0116(6) Uani 1 1 d . . .
O19 O 0.4538(2) 0.1611(2) 0.7547(3) 0.0116(6) Uani 1 1 d . . .
O20 O 0.5516(2) 0.1949(2) 0.9693(3) 0.0112(6) Uani 1 1 d . . .
O21 O 0.4359(2) 0.0771(2) 0.9679(3) 0.0110(6) Uani 1 1 d . . .
O22 O 0.3773(2) 0.2892(2) 0.5741(3) 0.0116(6) Uani 1 1 d . . .
O23 O 0.2707(2) 0.3972(2) 0.4617(3) 0.0131(7) Uani 1 1 d . . .
O24 O 0.3372(2) -0.0335(2) 0.3524(3) 0.0118(6) Uani 1 1 d . . .
O25 O 0.5810(2) 0.0637(2) 0.8518(3) 0.0104(6) Uani 1 1 d . . .
O26 O 0.4852(2) 0.0263(2) 0.3217(3) 0.0128(7) Uani 1 1 d . . .
O27 O 0.3518(2) 0.4292(2) 0.6860(3) 0.0117(6) Uani 1 1 d . . .
B1 B 0.3997(3) -0.0005(3) 0.2517(5) 0.0106(10) Uani 1 1 d . . .

loop_
_atom_site_aniso_label
_atom_site_aniso_U_11
_atom_site_aniso_U_22
_atom_site_aniso_U_33
_atom_site_aniso_U_23
_atom_site_aniso_U_13
_atom_site_aniso_U_12
Cs1 0.01815(18) 0.0252(2) 0.0323(2) -0.00609(14) 0.00741(14) -0.00577(12)
Cs2 0.0544(4) 0.0441(3) 0.1676(8) 0.0167(4) -0.0266(4) -0.0048(3)
Cr1 0.0078(3) 0.0076(3) 0.0074(3) 0.0005(2) 0.0005(3) -0.0002(2)
Cr2 0.0089(3) 0.0084(4) 0.0072(3) -0.0001(3) 0.0002(3) -0.0004(3)
Cr3 0.0094(3) 0.0082(4) 0.0083(3) 0.0001(3) -0.0001(3) 0.0006(3)
P1 0.0082(5) 0.0101(6) 0.0094(5) -0.0007(4) 0.0004(4) -0.0006(4)
P2 0.0105(5) 0.0097(6) 0.0097(5) 0.0016(4) 0.0005(4) -0.0002(4)
P3 0.0101(5) 0.0099(6) 0.0089(5) -0.0016(4) 0.0003(4) -0.0004(4)
P4 0.0092(5) 0.0094(5) 0.0094(5) 0.0012(4) -0.0001(4) -0.0005(4)
P5 0.0080(5) 0.0084(5) 0.0075(5) 0.0010(4) 0.0002(4) 0.0001(4)
P6 0.0090(5) 0.0086(5) 0.0079(5) -0.0001(4) -0.0010(4) -0.0001(4)
P7 0.0094(5) 0.0084(6) 0.0072(5) 0.0001(4) 0.0013(4) 0.0001(4)
P8 0.0085(5) 0.0083(5) 0.0090(5) -0.0007(4) -0.0002(4) 0.0002(4)
O1 0.0098(15) 0.0133(17) 0.0148(17) 0.0045(13) -0.0025(12) -0.0013(12)
O2 0.0113(16) 0.0161(17) 0.0097(16) -0.0019(13) -0.0021(12) 0.0009(13)
O3 0.0151(17) 0.0190(18) 0.0137(17) -0.0087(14) 0.0008(13) 0.0011(13)
O4 0.0086(15) 0.0150(17) 0.0205(17) 0.0076(14) 0.0014(13) 0.0002(12)
O5 0.0143(16) 0.0112(16) 0.0151(17) 0.0053(13) 0.0003(13) -0.0009(13)
O6 0.0224(18) 0.0099(16) 0.0123(16) 0.0002(13) 0.0037(13) -0.0001(13)
O7 0.0173(17) 0.0067(16) 0.0113(16) 0.0021(12) -0.0002(13) -0.0017(12)
O8 0.0143(16) 0.0129(16) 0.0123(16) -0.0055(13) 0.0013(13) -0.0011(12)
O9 0.0229(18) 0.0095(16) 0.0088(16) -0.0002(12) 0.0033(13) -0.0008(13)
O10 0.0110(16) 0.0174(18) 0.0193(18) -0.0074(14) 0.0003(13) 0.0008(13)
O11 0.0132(16) 0.0115(17) 0.0144(16) -0.0031(13) -0.0015(12) -0.0003(12)
O12 0.0167(17) 0.0180(18) 0.0181(18) 0.0066(14) 0.0028(14) -0.0039(14)
O13 0.0139(16) 0.0143(17) 0.0112(16) 0.0035(13) -0.0011(12) 0.0015(13)
O14 0.0074(15) 0.0142(17) 0.0145(16) 0.0027(13) 0.0005(12) 0.0000(12)
O15 0.0104(15) 0.0135(17) 0.0095(15) 0.0016(12) 0.0008(12) 0.0009(12)
O16 0.0081(15) 0.0225(19) 0.0093(16) -0.0008(13) -0.0008(12) 0.0040(13)
O17 0.0164(17) 0.0143(17) 0.0122(16) 0.0030(13) 0.0024(13) -0.0013(13)
O18 0.0099(15) 0.0126(16) 0.0123(16) -0.0003(13) 0.0010(12) -0.0019(12)
O19 0.0102(15) 0.0145(17) 0.0099(15) 0.0021(13) -0.0007(12) 0.0011(12)
O20 0.0105(15) 0.0120(16) 0.0111(16) -0.0027(12) 0.0011(12) -0.0025(12)
O21 0.0102(15) 0.0109(16) 0.0119(16) 0.0010(12) 0.0004(12) 0.0008(12)
O22 0.0106(15) 0.0101(16) 0.0141(16) 0.0003(13) 0.0017(12) -0.0008(12)
O23 0.0096(16) 0.0169(17) 0.0124(16) -0.0005(13) -0.0018(12) 0.0009(13)
O24 0.0136(16) 0.0088(16) 0.0133(16) 0.0014(13) 0.0047(13) -0.0005(12)
O25 0.0110(15) 0.0081(16) 0.0120(16) 0.0002(12) -0.0002(12) 0.0008(12)
O26 0.0102(15) 0.0092(16) 0.0188(17) -0.0025(13) -0.0029(13) 0.0010(12)
O27 0.0131(16) 0.0111(16) 0.0113(16) -0.0031(12) 0.0031(12) -0.0026(12)
B1 0.013(2) 0.008(2) 0.011(2) 0.0013(18) 0.0000(19) 0.0014(18)

loop_
_atom_type_symbol
_atom_type_description
_atom_type_scat_dispersion_real
_atom_type_scat_dispersion_imag
_atom_type_scat_source
B B 0.0013 0.0007 'International Tables Vol C Tables 4.2.6.8 and 6.1.1.4'
O O 0.0106 0.0060 'International Tables Vol C Tables 4.2.6.8 and 6.1.1.4'
P P 0.1023 0.0942 'International Tables Vol C Tables 4.2.6.8 and 6.1.1.4'
Cr Cr 0.3209 0.6236 'International Tables Vol C Tables 4.2.6.8 and 6.1.1.4'
Cs Cs -0.3680 2.1192 'International Tables Vol C Tables 4.2.6.8 and 6.1.1.4'

loop_
_geom_angle_atom_site_label_1
_geom_angle_atom_site_label_2
_geom_angle_atom_site_label_3
_geom_angle
_geom_angle_site_symmetry_1
_geom_angle_site_symmetry_3
_geom_angle_publ_flag
O18 Cs1 O22 53.17(8) . . ?
O18 Cs1 O2 152.70(9) . . ?
O22 Cs1 O2 127.42(8) . . ?
O18 Cs1 O19 52.23(8) . . ?
O22 Cs1 O19 54.41(8) . . ?
O2 Cs1 O19 103.63(8) . . ?
O18 Cs1 O9 114.27(8) . 4_566 ?
O22 Cs1 O9 64.09(8) . 4_566 ?
O2 Cs1 O9 81.85(8) . 4_566 ?
O19 Cs1 O9 105.09(8) . 4_566 ?
O18 Cs1 O7 105.87(8) . . ?
O22 Cs1 O7 105.83(8) . . ?
O2 Cs1 O7 99.89(8) . . ?
O19 Cs1 O7 155.78(8) . . ?
O9 Cs1 O7 72.50(8) 4_566 . ?
O18 Cs1 O24 70.17(8) . . ?
O22 Cs1 O24 120.00(8) . . ?
O2 Cs1 O24 111.70(8) . . ?
O19 Cs1 O24 106.12(8) . . ?
O9 Cs1 O24 141.48(8) 4_566 . ?
O7 Cs1 O24 69.73(8) . . ?
O18 Cs1 O8 124.67(8) . 4_566 ?
O22 Cs1 O8 76.46(8) . 4_566 ?
O2 Cs1 O8 51.85(8) . 4_566 ?
O19 Cs1 O8 81.86(8) . 4_566 ?
O9 Cs1 O8 43.97(8) 4_566 4_566 ?
O7 Cs1 O8 108.83(8) . 4_566 ?
O24 Cs1 O8 163.49(8) . 4_566 ?
O18 Cs1 O3 141.83(8) . . ?
O22 Cs1 O3 164.38(8) . . ?
O2 Cs1 O3 43.41(8) . . ?
O19 Cs1 O3 134.09(8) . . ?
O9 Cs1 O3 100.38(8) 4_566 . ?
O7 Cs1 O3 68.79(8) . . ?
O24 Cs1 O3 72.81(8) . . ?
O8 Cs1 O3 91.19(8) 4_566 . ?
O18 Cs1 P1 165.09(7) . . ?
O22 Cs1 P1 141.23(6) . . ?
O2 Cs1 P1 24.65(6) . . ?
O19 Cs1 P1 127.94(6) . . ?
O9 Cs1 P1 80.54(6) 4_566 . ?
O7 Cs1 P1 76.01(6) . . ?
O24 Cs1 P1 97.34(6) . . ?
O8 Cs1 P1 66.82(6) 4_566 . ?
O3 Cs1 P1 24.55(6) . . ?
O18 Cs1 O16 77.45(8) . . ?
O22 Cs1 O16 126.86(8) . . ?
O2 Cs1 O16 87.22(8) . . ?
O19 Cs1 O16 81.56(8) . . ?
O9 Cs1 O16 168.28(8) 4_566 . ?
O7 Cs1 O16 105.45(7) . . ?
O24 Cs1 O16 40.66(7) . . ?
O8 Cs1 O16 129.81(7) 4_566 . ?
O3 Cs1 O16 68.50(8) . . ?
P1 Cs1 O16 87.76(5) . . ?
O18 Cs1 O8 91.71(8) . . ?
O22 Cs1 O8 66.67(8) . . ?
O2 Cs1 O8 113.95(8) . . ?
O19 Cs1 O8 121.03(8) . . ?
O9 Cs1 O8 43.35(7) 4_566 . ?
O7 Cs1 O8 41.20(7) . . ?
O24 Cs1 O8 100.22(7) . . ?
O8 Cs1 O8 87.32(4) 4_566 . ?
O3 Cs1 O8 103.74(8) . . ?
P1 Cs1 O8 98.71(5) . . ?
O16 Cs1 O8 140.85(7) . . ?
O13 Cs2 O20 115.90(8) . 3_657 ?
O13 Cs2 O15 72.58(8) . 4_556 ?
O20 Cs2 O15 45.51(7) 3_657 4_556 ?
O13 Cs2 O14 47.63(8) . 4_556 ?
O20 Cs2 O14 72.38(8) 3_657 4_556 ?
O15 Cs2 O14 42.35(7) 4_556 4_556 ?
O13 Cs2 O2 108.45(8) . . ?
O20 Cs2 O2 133.66(8) 3_657 . ?
O15 Cs2 O2 153.24(8) 4_556 . ?
O14 Cs2 O2 153.93(7) 4_556 . ?
O13 Cs2 O12 48.96(8) . 4_556 ?
O20 Cs2 O12 105.77(8) 3_657 4_556 ?
O15 Cs2 O12 88.04(8) 4_556 4_556 ?
O14 Cs2 O12 45.72(7) 4_556 4_556 ?
O2 Cs2 O12 113.21(8) . 4_556 ?
O13 Cs2 O17 106.05(8) . 3_656 ?
O20 Cs2 O17 43.83(7) 3_657 3_656 ?
O15 Cs2 O17 45.77(7) 4_556 3_656 ?
O14 Cs2 O17 88.12(7) 4_556 3_656 ?
O2 Cs2 O17 111.78(8) . 3_656 ?
O12 Cs2 O17 133.75(8) 4_556 3_656 ?
O13 Cs2 O25 149.56(8) . 3_657 ?
O20 Cs2 O25 39.13(7) 3_657 3_657 ?
O15 Cs2 O25 84.59(7) 4_556 3_657 ?
O14 Cs2 O25 101.96(7) 4_556 3_657 ?
O2 Cs2 O25 101.02(7) . 3_657 ?
O12 Cs2 O25 111.98(8) 4_556 3_657 ?
O17 Cs2 O25 68.56(7) 3_656 3_657 ?
O13 Cs2 P5 60.13(6) . 4_556 ?
O20 Cs2 P5 55.95(6) 3_657 4_556 ?
O15 Cs2 P5 21.34(5) 4_556 4_556 ?
O14 Cs2 P5 21.20(5) 4_556 4_556 ?
O2 Cs2 P5 165.88(6) . 4_556 ?
O12 Cs2 P5 66.74(6) 4_556 4_556 ?
O17 Cs2 P5 67.01(5) 3_656 4_556 ?
O25 Cs2 P5 91.64(5) 3_657 4_556 ?
O13 Cs2 P1 87.97(6) . . ?
O20 Cs2 P1 150.58(6) 3_657 . ?
O15 Cs2 P1 142.78(6) 4_556 . ?
O14 Cs2 P1 134.99(6) 4_556 . ?
O2 Cs2 P1 20.87(5) . . ?
O12 Cs2 P1 102.94(6) 4_556 . ?
O17 Cs2 P1 115.65(6) 3_656 . ?
O25 Cs2 P1 121.84(5) 3_657 . ?
P5 Cs2 P1 145.70(3) 4_556 . ?
O13 Cs2 P4 19.59(6) . . ?
O20 Cs2 P4 133.55(6) 3_657 . ?
O15 Cs2 P4 88.39(6) 4_556 . ?
O14 Cs2 P4 67.20(6) 4_556 . ?
O2 Cs2 P4 89.10(6) . . ?
O12 Cs2 P4 59.06(6) 4_556 . ?
O17 Cs2 P4 112.04(6) 3_656 . ?
O25 Cs2 P4 168.90(5) 3_657 . ?
P5 Cs2 P4 78.85(3) 4_556 . ?
P1 Cs2 P4 68.46(3) . . ?
O13 Cs2 P4 67.13(6) . 4_556 ?
O20 Cs2 P4 108.90(6) 3_657 4_556 ?
O15 Cs2 P4 104.81(6) 4_556 4_556 ?
O14 Cs2 P4 63.79(5) 4_556 4_556 ?
O2 Cs2 P4 99.80(6) . 4_556 ?
O12 Cs2 P4 20.78(5) 4_556 4_556 ?
O17 Cs2 P4 147.96(6) 3_656 4_556 ?
O25 Cs2 P4 100.94(5) 3_657 4_556 ?
P5 Cs2 P4 83.72(3) 4_556 4_556 ?
P1 Cs2 P4 95.79(3) . 4_556 ?
P4 Cs2 P4 72.56(2) . 4_556 ?
O14 Cr1 O5 87.33(14) . . ?
O14 Cr1 O1 176.15(14) . 3_556 ?
O5 Cr1 O1 90.64(14) . 3_556 ?
O14 Cr1 O3 87.10(14) . . ?
O5 Cr1 O3 90.12(15) . . ?
O1 Cr1 O3 89.63(14) 3_556 . ?
O14 Cr1 O12 88.78(14) . . ?
O5 Cr1 O12 174.78(14) . . ?
O1 Cr1 O12 93.44(14) 3_556 . ?
O3 Cr1 O12 93.17(15) . . ?
O14 Cr1 O13 87.33(14) . 4 ?
O5 Cr1 O13 83.37(14) . 4 ?
O1 Cr1 O13 95.69(14) 3_556 4 ?
O3 Cr1 O13 171.62(14) . 4 ?
O12 Cr1 O13 92.96(14) . 4 ?
O14 Cr1 Cs2 54.37(10) . 4 ?
O5 Cr1 Cs2 115.09(10) . 4 ?
O1 Cr1 Cs2 129.48(10) 3_556 4 ?
O3 Cr1 Cs2 130.05(11) . 4 ?
O12 Cr1 Cs2 59.72(10) . 4 ?
O13 Cr1 Cs2 49.71(10) 4 4 ?
O2 Cr2 O9 176.39(14) . 1_556 ?
O2 Cr2 O11 91.55(14) . 2_556 ?
O9 Cr2 O11 90.89(14) 1_556 2_556 ?
O2 Cr2 O6 90.90(14) . 1_556 ?
O9 Cr2 O6 91.66(14) 1_556 1_556 ?
O11 Cr2 O6 92.22(14) 2_556 1_556 ?
O2 Cr2 O8 93.39(14) . 4_566 ?
O9 Cr2 O8 83.87(14) 1_556 4_566 ?
O11 Cr2 O8 91.89(14) 2_556 4_566 ?
O6 Cr2 O8 173.98(15) 1_556 4_566 ?
O2 Cr2 O23 86.23(14) . 4_566 ?
O9 Cr2 O23 91.29(14) 1_556 4_566 ?
O11 Cr2 O23 177.67(14) 2_556 4_566 ?
O6 Cr2 O23 88.55(14) 1_556 4_566 ?
O8 Cr2 O23 87.52(14) 4_566 4_566 ?
O2 Cr2 Cs1 46.75(10) . . ?
O9 Cr2 Cs1 129.74(10) 1_556 . ?
O11 Cr2 Cs1 111.65(10) 2_556 . ?
O6 Cr2 Cs1 129.42(10) 1_556 . ?
O8 Cr2 Cs1 52.51(10) 4_566 . ?
O23 Cr2 Cs1 66.24(10) 4_566 . ?
O20 Cr3 O15 85.75(13) 4_565 3_656 ?
O20 Cr3 O17 86.50(14) 4_565 4_566 ?
O15 Cr3 O17 91.08(14) 3_656 4_566 ?
O20 Cr3 O18 89.91(14) 4_565 . ?
O15 Cr3 O18 90.25(13) 3_656 . ?
O17 Cr3 O18 176.06(14) 4_566 . ?
O20 Cr3 O22 92.27(13) 4_565 . ?
O15 Cr3 O22 177.25(13) 3_656 . ?
O17 Cr3 O22 90.70(14) 4_566 . ?
O18 Cr3 O22 87.84(13) . . ?
O20 Cr3 O19 173.85(13) 4_565 . ?
O15 Cr3 O19 88.54(13) 3_656 . ?
O17 Cr3 O19 95.90(14) 4_566 . ?
O18 Cr3 O19 87.83(13) . . ?
O22 Cr3 O19 93.37(13) . . ?
O20 Cr3 Cs1 124.99(10) 4_565 . ?
O15 Cr3 Cs1 125.37(10) 3_656 . ?
O17 Cr3 Cs1 129.72(10) 4_566 . ?
O18 Cr3 Cs1 51.73(9) . . ?
O22 Cr3 Cs1 54.52(9) . . ?
O19 Cr3 Cs1 57.23(9) . . ?
O20 Cr3 Cs2 49.77(10) 4_565 2_656 ?
O15 Cr3 Cs2 51.02(10) 3_656 2_656 ?
O17 Cr3 Cs2 58.81(9) 4_566 2_656 ?
O18 Cr3 Cs2 119.65(9) . 2_656 ?
O22 Cr3 Cs2 128.61(10) . 2_656 ?
O19 Cr3 Cs2 127.14(10) . 2_656 ?
Cs1 Cr3 Cs2 171.33(2) . 2_656 ?
O3 P1 O2 107.45(19) . . ?
O3 P1 O1 115.2(2) . . ?
O2 P1 O1 113.04(19) . . ?
O3 P1 O4 106.03(19) . 3_556 ?
O2 P1 O4 105.65(19) . 3_556 ?
O1 P1 O4 108.83(18) . 3_556 ?
O3 P1 Cs1 68.89(14) . . ?
O2 P1 Cs1 61.24(13) . . ?
O1 P1 Cs1 89.08(13) . . ?
O4 P1 Cs1 161.45(13) 3_556 . ?
O3 P1 Cs2 70.43(14) . . ?
O2 P1 Cs2 56.55(13) . . ?
O1 P1 Cs2 169.58(14) . . ?
O4 P1 Cs2 76.64(12) 3_556 . ?
Cs1 P1 Cs2 84.92(3) . . ?
O5 P2 O6 117.5(2) . . ?
O5 P2 O4 111.23(19) . . ?
O6 P2 O4 109.2(2) . . ?
O5 P2 O7 105.72(19) . . ?
O6 P2 O7 108.37(18) . . ?
O4 P2 O7 103.90(19) . . ?
O8 P3 O9 112.99(19) . . ?
O8 P3 O10 113.17(19) . . ?
O9 P3 O10 110.9(2) . . ?
O8 P3 O7 108.90(19) . . ?
O9 P3 O7 108.36(18) . . ?
O10 P3 O7 101.78(19) . . ?
O8 P3 Cs1 58.49(13) . 4_565 ?
O9 P3 Cs1 55.14(13) . 4_565 ?
O10 P3 Cs1 125.28(14) . 4_565 ?
O7 P3 Cs1 132.82(13) . 4_565 ?
O8 P3 Cs1 63.07(14) . . ?
O9 P3 Cs1 128.25(14) . . ?
O10 P3 Cs1 117.53(14) . . ?
O7 P3 Cs1 45.88(12) . . ?
Cs1 P3 Cs1 105.42(3) 4_565 . ?
O12 P4 O13 111.77(19) . . ?
O12 P4 O11 113.9(2) . . ?
O13 P4 O11 114.81(19) . . ?
O12 P4 O10 108.1(2) . 3_556 ?
O13 P4 O10 100.83(19) . 3_556 ?
O11 P4 O10 106.20(18) . 3_556 ?
O12 P4 Cs2 78.45(14) . . ?
O13 P4 Cs2 46.77(13) . . ?
O11 P4 Cs2 161.58(14) . . ?
O10 P4 Cs2 81.19(12) 3_556 . ?
O12 P4 Cs2 59.65(14) . 4 ?
O13 P4 Cs2 81.02(13) . 4 ?
O11 P4 Cs2 84.45(13) . 4 ?
O10 P4 Cs2 166.83(14) 3_556 4 ?
Cs2 P4 Cs2 91.01(3) . 4 ?
O14 P5 O15 112.75(19) . . ?
O14 P5 O24 113.46(19) . . ?
O15 P5 O24 112.06(18) . . ?
O14 P5 O16 103.86(18) . . ?
O15 P5 O16 110.64(18) . . ?
O24 P5 O16 103.31(19) . . ?
O14 P5 Cs2 57.02(13) . 4 ?
O15 P5 Cs2 56.47(12) . 4 ?
O24 P5 Cs2 142.28(14) . 4 ?
O16 P5 Cs2 114.38(14) . 4 ?
O14 P5 Cs1 87.90(14) . . ?
O15 P5 Cs1 158.78(13) . . ?
O24 P5 Cs1 51.70(12) . . ?
O16 P5 Cs1 66.56(13) . . ?
Cs2 P5 Cs1 144.66(3) 4 . ?
O17 P6 O18 117.39(19) . . ?
O17 P6 O26 112.05(19) . . ?
O18 P6 O26 110.42(18) . . ?
O17 P6 O16 105.10(18) . 3_656 ?
O18 P6 O16 108.70(18) . 3_656 ?
O26 P6 O16 101.81(18) . 3_656 ?
O17 P6 Cs1 121.25(14) . . ?
O18 P6 Cs1 31.58(12) . . ?
O26 P6 Cs1 81.36(12) . . ?
O16 P6 Cs1 128.67(12) 3_656 . ?
O19 P7 O20 115.19(19) . . ?
O19 P7 O25 116.38(18) . . ?
O20 P7 O25 105.45(18) . . ?
O19 P7 O21 106.00(18) . . ?
O20 P7 O21 108.86(18) . . ?
O25 P7 O21 104.28(17) . . ?
O23 P8 O22 115.79(19) . . ?
O23 P8 O27 110.68(19) . . ?
O22 P8 O27 110.18(19) . . ?
O23 P8 O21 106.25(18) . 4_565 ?
O22 P8 O21 108.03(17) . 4_565 ?
O27 P8 O21 105.27(17) . 4_565 ?
P1 O1 Cr1 136.7(2) . 3_556 ?
P1 O2 Cr2 135.8(2) . . ?
P1 O2 Cs1 94.10(14) . . ?
Cr2 O2 Cs1 106.61(13) . . ?
P1 O2 Cs2 102.58(16) . . ?
Cr2 O2 Cs2 110.02(12) . . ?
Cs1 O2 Cs2 102.68(8) . . ?
P1 O3 Cr1 147.9(2) . . ?
P1 O3 Cs1 86.57(15) . . ?
Cr1 O3 Cs1 119.72(13) . . ?
P2 O4 P1 134.0(2) . 3_556 ?
P2 O5 Cr1 136.6(2) . . ?
P2 O6 Cr2 135.4(2) . 1_554 ?
P3 O7 P2 123.4(2) . . ?
P3 O7 Cs1 113.64(15) . . ?
P2 O7 Cs1 122.92(15) . . ?
P3 O8 Cr2 133.4(2) . 4_565 ?
P3 O8 Cs1 99.30(15) . 4_565 ?
Cr2 O8 Cs1 99.64(12) 4_565 4_565 ?
P3 O8 Cs1 96.20(15) . . ?
Cr2 O8 Cs1 103.85(12) 4_565 . ?
Cs1 O8 Cs1 129.15(9) 4_565 . ?
P3 O9 Cr2 132.5(2) . 1_554 ?
P3 O9 Cs1 102.92(16) . 4_565 ?
Cr2 O9 Cs1 122.86(13) 1_554 4_565 ?
P3 O10 P4 135.3(2) . 3_556 ?
P4 O11 Cr2 137.4(2) . 2_546 ?
P4 O12 Cr1 168.0(2) . . ?
P4 O12 Cs2 99.57(16) . 4 ?
Cr1 O12 Cs2 92.11(11) . 4 ?
P4 O13 Cr1 130.2(2) . 4_556 ?
P4 O13 Cs2 113.63(17) . . ?
Cr1 O13 Cs2 102.76(12) 4_556 . ?
P5 O14 Cr1 145.1(2) . . ?
P5 O14 Cs2 101.78(15) . 4 ?
Cr1 O14 Cs2 98.22(12) . 4 ?
P5 O15 Cr3 134.2(2) . 3_656 ?
P5 O15 Cs2 102.19(14) . 4 ?
Cr3 O15 Cs2 102.81(12) 3_656 4 ?
P6 O16 P5 131.0(2) 3_656 . ?
P6 O16 Cs1 124.00(17) 3_656 . ?
P5 O16 Cs1 90.04(13) . . ?
P6 O17 Cr3 153.7(2) . 4_565 ?
P6 O17 Cs2 111.12(16) . 3_656 ?
Cr3 O17 Cs2 94.36(11) 4_565 3_656 ?
P6 O18 Cr3 129.28(19) . . ?
P6 O18 Cs1 133.29(18) . . ?
Cr3 O18 Cs1 97.43(12) . . ?
P7 O19 Cr3 126.84(19) . . ?
P7 O19 Cs1 139.99(17) . . ?
Cr3 O19 Cs1 91.37(11) . . ?
P7 O20 Cr3 127.79(19) . 4_566 ?
P7 O20 Cs2 115.13(16) . 3_657 ?
Cr3 O20 Cs2 104.45(12) 4_566 3_657 ?
P7 O21 P8 125.0(2) . 4_566 ?
P8 O22 Cr3 128.13(19) . . ?
P8 O22 Cs1 137.52(17) . . ?
Cr3 O22 Cs1 94.18(12) . . ?
P8 O23 Cr2 144.8(2) . 4_565 ?
B1 O24 P5 132.7(3) . . ?
B1 O24 Cs1 111.0(3) . . ?
P5 O24 Cs1 106.90(14) . . ?
B1 O25 P7 137.9(3) 3_656 . ?
B1 O25 Cs2 121.8(3) 3_656 3_657 ?
P7 O25 Cs2 98.96(14) . 3_657 ?
B1 O26 P6 130.0(3) . . ?
B1 O27 P8 136.9(3) 4_566 . ?
O25 B1 O27 109.5(4) 3_656 4_565 ?
O25 B1 O24 111.3(4) 3_656 . ?
O27 B1 O24 104.9(4) 4_565 . ?
O25 B1 O26 109.0(4) 3_656 . ?
O27 B1 O26 111.7(4) 4_565 . ?
O24 B1 O26 110.4(4) . . ?

loop_
_geom_bond_atom_site_label_1
_geom_bond_atom_site_label_2
_geom_bond_distance
_geom_bond_site_symmetry_2
_geom_bond_publ_flag
Cs1 O18 3.008(3) . ?
Cs1 O22 3.102(3) . ?
Cs1 O2 3.171(3) . ?
Cs1 O19 3.196(3) . ?
Cs1 O9 3.273(3) 4_566 ?
Cs1 O7 3.276(3) . ?
Cs1 O24 3.319(3) . ?
Cs1 O8 3.358(3) 4_566 ?
Cs1 O3 3.372(3) . ?
Cs1 P1 3.6079(12) . ?
Cs1 O16 3.713(3) . ?
Cs1 O8 3.749(3) . ?
Cs2 O13 3.291(3) . ?
Cs2 O20 3.402(3) 3_657 ?
Cs2 O15 3.439(3) 4_556 ?
Cs2 O14 3.456(3) 4_556 ?
Cs2 O2 3.535(3) . ?
Cs2 O12 3.636(4) 4_556 ?
Cs2 O17 3.701(3) 3_656 ?
Cs2 O25 3.750(3) 3_657 ?
Cs2 P5 4.0329(13) 4_556 ?
Cs2 P1 4.1345(13) . ?
Cs2 P4 4.1382(14) . ?
Cs2 P4 4.1553(14) 4_556 ?
Cr1 O14 1.958(3) . ?
Cr1 O5 1.959(3) . ?
Cr1 O1 1.960(3) 3_556 ?
Cr1 O3 1.976(3) . ?
Cr1 O12 1.988(3) . ?
Cr1 O13 1.994(3) 4 ?
Cr1 Cs2 4.2081(10) 4 ?
Cr2 O2 1.953(3) . ?
Cr2 O9 1.960(3) 1_556 ?
Cr2 O11 1.963(3) 2_556 ?
Cr2 O6 1.970(3) 1_556 ?
Cr2 O8 1.977(3) 4_566 ?
Cr2 O23 1.983(3) 4_566 ?
Cr3 O20 1.937(3) 4_565 ?
Cr3 O15 1.952(3) 3_656 ?
Cr3 O17 1.953(3) 4_566 ?
Cr3 O18 1.964(3) . ?
Cr3 O22 1.979(3) . ?
Cr3 O19 1.980(3) . ?
Cr3 Cs2 4.3144(10) 2_656 ?
P1 O3 1.502(3) . ?
P1 O2 1.509(3) . ?
P1 O1 1.512(3) . ?
P1 O4 1.613(3) 3_556 ?
P2 O5 1.476(3) . ?
P2 O6 1.491(3) . ?
P2 O4 1.571(3) . ?
P2 O7 1.614(3) . ?
P3 O8 1.489(3) . ?
P3 O9 1.490(3) . ?
P3 O10 1.547(3) . ?
P3 O7 1.597(3) . ?
P3 Cs1 3.8870(12) 4_565 ?
P4 O12 1.495(3) . ?
P4 O13 1.515(3) . ?
P4 O11 1.517(3) . ?
P4 O10 1.625(3) 3_556 ?
P4 Cs2 4.1553(14) 4 ?
P5 O14 1.490(3) . ?
P5 O15 1.501(3) . ?
P5 O24 1.543(3) . ?
P5 O16 1.607(3) . ?
P5 Cs2 4.0329(13) 4 ?
P6 O17 1.491(3) . ?
P6 O18 1.500(3) . ?
P6 O26 1.539(3) . ?
P6 O16 1.595(3) 3_656 ?
P7 O19 1.504(3) . ?
P7 O20 1.507(3) . ?
P7 O25 1.531(3) . ?
P7 O21 1.604(3) . ?
P8 O23 1.487(3) . ?
P8 O22 1.510(3) . ?
P8 O27 1.542(3) . ?
P8 O21 1.607(3) 4_565 ?
O1 Cr1 1.960(3) 3_556 ?
O4 P1 1.613(3) 3_556 ?
O6 Cr2 1.970(3) 1_554 ?
O8 Cr2 1.977(3) 4_565 ?
O8 Cs1 3.358(3) 4_565 ?
O9 Cr2 1.960(3) 1_554 ?
O9 Cs1 3.273(3) 4_565 ?
O10 P4 1.625(3) 3_556 ?
O11 Cr2 1.963(3) 2_546 ?
O12 Cs2 3.636(4) 4 ?
O13 Cr1 1.994(3) 4_556 ?
O14 Cs2 3.456(3) 4 ?
O15 Cr3 1.952(3) 3_656 ?
O15 Cs2 3.439(3) 4 ?
O16 P6 1.595(3) 3_656 ?
O17 Cr3 1.953(3) 4_565 ?
O17 Cs2 3.701(3) 3_656 ?
O20 Cr3 1.937(3) 4_566 ?
O20 Cs2 3.402(3) 3_657 ?
O21 P8 1.607(3) 4_566 ?
O23 Cr2 1.983(3) 4_565 ?
O24 B1 1.469(6) . ?
O25 B1 1.454(6) 3_656 ?
O25 Cs2 3.750(3) 3_657 ?
O26 B1 1.472(6) . ?
O27 B1 1.463(6) 4_566 ?
B1 O25 1.454(6) 3_656 ?
B1 O27 1.463(6) 4_565 ?
